data_4000340
loop_
_publ_author_name
' Taeshick Kim '

_publ_section_title
;
Polymorphs and Blue Luminescence of Oligomeric Zinc (II)
Complex; Zn3ppo6 [ppo ( 2((2(hydroxyphenyl)(5(phenyloxazole]
;
_journal_name_full 'Chemistry of Materials'
_journal_paper_doi 10.1021/cm0346428
_journal_year 2003
_chemical_formula_moiety 'C90 H60 N6 O12 Zn3 '
_chemical_formula_sum 'C90 H60 N6 O12 Zn3'
_chemical_formula_weight 1613.64
_space_group_IT_number 14
_symmetry_cell_setting monoclinic
_symmetry_Int_Tables_number 14
_symmetry_space_group_name_Hall '-P 2yn'
_symmetry_space_group_name_H-M 'P 1 21/n 1'
_cell_angle_alpha 90
_cell_angle_beta 91.053(1)
_cell_angle_gamma 90
_cell_formula_units_Z 2
_cell_length_a 11.2311(5)
_cell_length_b 14.7822(5)
_cell_length_c 21.0049(8)
_cell_measurement_reflns_used 31984
_cell_measurement_temperature 296.1
_cell_measurement_theta_max 25.0
_cell_measurement_theta_min 1.7
_cell_volume 3486.7(2)
_diffrn_detector_area_resol_mean 10.00
_diffrn_measured_fraction_theta_full 0.9983
_diffrn_measured_fraction_theta_max 0.9983
_diffrn_measurement_device_type 'Rigaku RAXIS-RAPID'
_diffrn_measurement_method \w
_diffrn_radiation_type 'Mo K\a'
_diffrn_radiation_wavelength 0.7107
_diffrn_reflns_av_R_equivalents 0.037
_diffrn_reflns_limit_h_max 13
_diffrn_reflns_limit_h_min -13
_diffrn_reflns_limit_k_max 17
_diffrn_reflns_limit_k_min -17
_diffrn_reflns_limit_l_max 25
_diffrn_reflns_limit_l_min -25
_diffrn_reflns_number 25890
_diffrn_reflns_theta_full 25.35
_diffrn_reflns_theta_max 25.35
_exptl_absorpt_coefficient_mu 1.099
_exptl_absorpt_correction_T_max 0.936
_exptl_absorpt_correction_T_min 0.860
_exptl_absorpt_correction_type integration
_exptl_absorpt_process_details
;
    Higashi, T. (1999). Program for Absorption Correction.
    Rigaku Corporation, Tokyo, Japan.
;
_exptl_crystal_colour yellow
_exptl_crystal_density_diffrn 1.537
_exptl_crystal_density_meas ?
_exptl_crystal_density_method 'not measured'
_exptl_crystal_description platelet
_exptl_crystal_F_000 1656.00
_exptl_crystal_size_max 0.40
_exptl_crystal_size_mid 0.20
_exptl_crystal_size_min 0.06
_refine_diff_density_max 0.14
_refine_diff_density_min -0.21
_refine_ls_extinction_coef ?
_refine_ls_extinction_method none
_refine_ls_goodness_of_fit_ref 1.052
_refine_ls_hydrogen_treatment refall
_refine_ls_number_parameters 618
_refine_ls_number_reflns 5001
_refine_ls_R_factor_gt 0.0230
_refine_ls_shift/su_max 0.0000
_refine_ls_structure_factor_coef F
_refine_ls_weighting_details 'w = 1/[0.0001Fo^2^ + 0.0000\s^2^(Fo) + 0.5000]'
_refine_ls_weighting_scheme calc
_refine_ls_wR_factor_ref 0.0280
_reflns_number_gt 5001
_reflns_number_total 6643
_reflns_threshold_expression F^2^>2.0\s(F^2^)
_cod_original_formula_sum 'C90 H60 N6 O12 Zn3 '
_cod_database_code 4000340

loop_
_symmetry_equiv_pos_as_xyz
x,y,z
-x,-y,-z
-x+1/2,y+1/2,-z+1/2
x+1/2,-y+1/2,z+1/2

loop_
_atom_site_label
_atom_site_type_symbol
_atom_site_fract_x
_atom_site_fract_y
_atom_site_fract_z
_atom_site_U_iso_or_equiv
_atom_site_adp_type
_atom_site_occupancy
_atom_site_symmetry_multiplicity
_atom_site_calc_flag
_atom_site_refinement_flags
_atom_site_disorder_assembly
_atom_site_disorder_group
Zn1 Zn 0.5000 0.0000 0.5000 0.0326(1) Uani 0.89 1 d P . .
Zn2 Zn 0.31844(2) 0.02998(2) 0.38465(1) 0.03385(7) Uani 0.89 1 d P . .
O1 O 0.4991(1) 0.00141(9) 0.39407(7) 0.0375(4) Uani 0.92 1 d P . .
O2 O 0.3222(1) 0.03037(9) 0.48233(7) 0.0367(4) Uani 0.93 1 d P . .
O3 O 0.1460(1) 0.0488(1) 0.36369(8) 0.0503(5) Uani 0.92 1 d P . .
O4 O 0.3088(1) 0.30528(9) 0.34057(7) 0.0406(5) Uani 0.92 1 d P . .
O5 O 0.3428(1) -0.23685(9) 0.31894(7) 0.0363(4) Uani 0.91 1 d P . .
O6 O 0.4849(1) 0.28203(9) 0.52623(7) 0.0379(4) Uani 0.91 1 d P . .
N1 N 0.5253(1) 0.1390(1) 0.50493(8) 0.0360(5) Uani 0.94 1 d P . .
N5 N 0.3493(1) 0.1617(1) 0.36058(8) 0.0388(5) Uani 0.94 1 d P . .
N7 N 0.3002(1) -0.0990(1) 0.35172(8) 0.0371(5) Uani 0.94 1 d P . .
C11 C 0.4406(2) 0.1974(1) 0.51678(9) 0.0325(6) Uani 0.91 1 d P . .
C13 C 0.2202(2) -0.2313(1) 0.3250(1) 0.0376(6) Uani 0.93 1 d P . .
C14 C 0.3859(2) -0.1541(1) 0.33568(9) 0.0326(6) Uani 0.91 1 d P . .
C15 C 0.1950(2) -0.1474(1) 0.3450(1) 0.0375(6) Uani 0.91 1 d P . .
C16 C 0.5611(2) -0.0565(1) 0.3595(1) 0.0343(6) Uani 0.92 1 d P . .
C17 C 0.2604(2) 0.1001(1) 0.5058(1) 0.0351(6) Uani 0.92 1 d P . .
C18 C 0.1371(2) 0.2113(1) 0.3573(1) 0.0388(6) Uani 0.94 1 d P . .
C19 C 0.6123(2) 0.3878(2) 0.3638(1) 0.0493(8) Uani 0.92 1 d P . .
C20 C 0.1489(2) -0.3114(1) 0.3111(1) 0.0393(6) Uani 0.94 1 d P . .
C21 C 0.0857(2) 0.1241(1) 0.3635(1) 0.0393(6) Uani 0.91 1 d P . .
C22 C 0.2640(2) 0.2217(1) 0.3523(1) 0.0345(6) Uani 0.91 1 d P . .
C23 C 0.1375(2) 0.0915(2) 0.5129(1) 0.0455(7) Uani 0.93 1 d P . .
C24 C 0.5019(2) 0.3785(1) 0.3337(1) 0.0408(7) Uani 0.93 1 d P . .
C25 C 0.4325(2) 0.2963(1) 0.3431(1) 0.0405(6) Uani 0.94 1 d P . .
C26 C 0.5845(2) -0.1953(2) 0.2976(1) 0.0444(7) Uani 0.92 1 d P . .
C27 C 0.2001(2) -0.3957(1) 0.3014(1) 0.0503(8) Uani 0.94 1 d P . .
C28 C 0.3137(2) 0.1837(1) 0.5216(1) 0.0379(6) Uani 0.96 1 d P . .
C29 C 0.6310(2) 0.1876(1) 0.5071(1) 0.0351(6) Uani 0.91 1 d P . .
C30 C 0.7989(2) 0.3547(2) 0.5188(1) 0.0528(8) Uani 0.92 1 d P . .
C31 C 0.0647(2) 0.2888(2) 0.3586(1) 0.0477(7) Uani 0.92 1 d P . .
C32 C 0.7514(2) -0.0988(2) 0.3153(1) 0.0497(8) Uani 0.92 1 d P . .
C33 C 0.6767(2) 0.3575(1) 0.5276(1) 0.0402(6) Uani 0.94 1 d P . .
C34 C 0.5115(2) -0.1358(1) 0.3318(1) 0.0370(6) Uani 0.95 1 d P . .
C35 C 0.0253(2) -0.3040(2) 0.3085(1) 0.0524(8) Uani 0.93 1 d P . .
C36 C 0.4578(2) 0.4494(1) 0.2968(1) 0.0487(7) Uani 0.92 1 d P . .
C37 C 0.6067(2) 0.2748(1) 0.5202(1) 0.0381(6) Uani 0.94 1 d P . .
C38 C -0.1079(2) 0.1974(2) 0.3704(1) 0.0548(8) Uani 0.91 1 d P . .
C39 C -0.0562(2) 0.2822(2) 0.3653(1) 0.0560(8) Uani 0.92 1 d P . .
C40 C 0.4555(2) 0.2090(1) 0.3548(1) 0.0392(6) Uani 0.92 1 d P . .
C41 C 0.7025(2) -0.1771(2) 0.2894(1) 0.0515(8) Uani 0.91 1 d P . .
C42 C 0.6826(2) -0.0403(1) 0.3495(1) 0.0426(7) Uani 0.92 1 d P . .
C43 C 0.6907(3) 0.5178(2) 0.5454(1) 0.0565(9) Uani 0.90 1 d P . .
C44 C 0.6231(2) 0.4397(1) 0.5416(1) 0.0487(7) Uani 0.92 1 d P . .
C45 C 0.2424(2) 0.2552(2) 0.5431(1) 0.0462(7) Uani 0.92 1 d P . .
C46 C 0.8655(3) 0.4333(2) 0.5238(1) 0.0635(9) Uani 0.92 1 d P . .
C47 C -0.0397(2) 0.1206(2) 0.3694(1) 0.0502(8) Uani 0.92 1 d P . .
C48 C 0.6300(2) 0.5384(2) 0.3230(1) 0.0608(9) Uani 0.91 1 d P . .
C49 C 0.0074(2) -0.4631(2) 0.2883(1) 0.0576(9) Uani 0.92 1 d P . .
C50 C 0.8111(3) 0.5148(2) 0.5364(1) 0.0590(9) Uani 0.90 1 d P . .
C51 C 0.0697(2) 0.1626(2) 0.5338(1) 0.0533(8) Uani 0.92 1 d P . .
C52 C 0.1214(2) 0.2451(2) 0.5486(1) 0.0555(8) Uani 0.93 1 d P . .
C53 C -0.0440(2) -0.3800(2) 0.2974(1) 0.0615(9) Uani 0.92 1 d P . .
C54 C 0.1290(2) -0.4708(2) 0.2902(1) 0.0563(9) Uani 0.91 1 d P . .
C55 C 0.6759(2) 0.4677(2) 0.3583(1) 0.0604(9) Uani 0.91 1 d P . .
C56 C 0.5222(2) 0.5290(2) 0.2917(1) 0.0546(8) Uani 0.89 1 d P . .
H1 H 0.5399(2) 0.4415(1) 0.5488(1) 0.059(1) Uiso 0.91 1 c P . .
H2 H 0.6530(3) 0.5739(2) 0.5540(1) 0.068(2) Uiso 0.91 1 c P . .
H3 H 0.8571(3) 0.5686(2) 0.5397(1) 0.071(2) Uiso 0.87 1 c P . .
H4 H 0.9491(3) 0.4314(2) 0.5178(1) 0.076(2) Uiso 0.93 1 c P . .
H5 H 0.8359(2) 0.2987(2) 0.5091(1) 0.063(1) Uiso 0.92 1 c P . .
H6 H 0.7079(2) 0.1632(1) 0.5001(1) 0.042(1) Uiso 0.93 1 c P . .
H7 H 0.7180(2) 0.0127(1) 0.3670(1) 0.051(1) Uiso 0.90 1 c P . .
H8 H 0.8333(2) -0.0856(2) 0.3094(1) 0.060(1) Uiso 0.89 1 c P . .
H9 H 0.7508(2) -0.2176(2) 0.2661(1) 0.062(1) Uiso 0.96 1 c P . .
H10 H 0.5503(2) -0.2486(2) 0.2798(1) 0.053(1) Uiso 0.95 1 c P . .
H11 H 0.1177(2) -0.1244(1) 0.3528(1) 0.045(1) Uiso 0.93 1 c P . .
H12 H 0.2844(2) -0.4015(1) 0.3023(1) 0.060(1) Uiso 0.86 1 c P . .
H13 H 0.1650(2) -0.5281(2) 0.2838(1) 0.068(2) Uiso 0.88 1 c P . .
H14 H -0.0407(2) -0.5149(2) 0.2803(1) 0.069(2) Uiso 0.87 1 c P . .
H15 H -0.1283(2) -0.3749(2) 0.2965(1) 0.074(2) Uiso 0.87 1 c P . .
H16 H -0.0110(2) -0.2465(2) 0.3138(1) 0.063(1) Uiso 0.88 1 c P . .
H17 H -0.0773(2) 0.0633(2) 0.3729(1) 0.060(1) Uiso 0.86 1 c P . .
H18 H -0.1917(2) 0.1925(2) 0.3744(1) 0.066(2) Uiso 0.92 1 c P . .
H19 H -0.1042(2) 0.3351(2) 0.3667(1) 0.067(2) Uiso 0.92 1 c P . .
H20 H 0.1006(2) 0.3467(2) 0.3548(1) 0.057(1) Uiso 0.96 1 c P . .
H21 H 0.5327(2) 0.1831(1) 0.3589(1) 0.047(1) Uiso 0.92 1 c P . .
H22 H 0.6441(2) 0.3388(2) 0.3880(1) 0.059(1) Uiso 0.91 1 c P . .
H23 H 0.7512(2) 0.4740(2) 0.3792(1) 0.072(2) Uiso 0.87 1 c P . .
H24 H 0.6724(2) 0.5939(2) 0.3204(1) 0.073(2) Uiso 0.87 1 c P . .
H25 H 0.4920(2) 0.5768(2) 0.2658(1) 0.066(2) Uiso 0.85 1 c P . .
H26 H 0.3831(2) 0.4429(1) 0.2752(1) 0.058(1) Uiso 0.81 1 c P . .
H27 H 0.1003(2) 0.0355(2) 0.5028(1) 0.055(1) Uiso 0.90 1 c P . .
H28 H -0.0138(2) 0.1551(2) 0.5382(1) 0.064(1) Uiso 0.92 1 c P . .
H29 H 0.0738(2) 0.2941(2) 0.5626(1) 0.067(2) Uiso 0.90 1 c P . .
H30 H 0.2791(2) 0.3111(2) 0.5540(1) 0.056(1) Uiso 0.99 1 c P . .

loop_
_atom_type_symbol
_atom_type_description
_atom_type_scat_dispersion_real
_atom_type_scat_dispersion_imag
_atom_type_scat_source
C C 0.006 0.003
;
International Tables for Crystallography
(1992, Vol. C, Tables 4.2.6.8 and 6.1.1.4)
;
N N 0.011 0.006
;
International Tables for Crystallography
(1992, Vol. C, Tables 4.2.6.8 and 6.1.1.4)
;
O O 0.017 0.010
;
International Tables for Crystallography
(1992, Vol. C, Tables 4.2.6.8 and 6.1.1.4)
;
H H 0.000 0.000
;
International Tables for Crystallography
(1992, Vol. C, Table 6.1.1.4)
;
Zn Zn 0.231 1.608
;
International Tables for Crystallography
(1992, Vol. C, Tables 4.2.6.8 and 6.1.1.4)
;
